data_4068787
loop_
_publ_author_name
'Arrowsmith, Merle'
'Hill, Michael S.'
'Kociok-K\"ohn, Gabriele'

_publ_section_title
;
 Bis(imidazolin-2-ylidene-1-yl)borate Complexes of the Heavier Alkaline
 Earths: Synthesis and Studies of Catalytic Hydroamination
;
_journal_issue 6
_journal_name_full Organometallics
_journal_page_first 1730
_journal_paper_doi 10.1021/om8010933
_journal_volume 28
_journal_year 2009
_chemical_formula_moiety 'C14 H26 B N4, I'
_chemical_formula_sum 'C14 H26 B I N4'
_chemical_formula_weight 388.10
_chemical_name_systematic
;
 ?
;
_space_group_IT_number 14
_symmetry_cell_setting monoclinic
_symmetry_space_group_name_Hall '-P 2ybc'
_symmetry_space_group_name_H-M 'P 1 21/c 1'
_atom_sites_solution_hydrogens geom
_atom_sites_solution_primary direct
_atom_sites_solution_secondary difmap
_audit_creation_method SHELXL-97
_cell_angle_alpha 90.00
_cell_angle_beta 96.4050(10)
_cell_angle_gamma 90.00
_cell_formula_units_Z 4
_cell_length_a 11.9656(2)
_cell_length_b 10.06550(10)
_cell_length_c 15.1879(2)
_cell_measurement_reflns_used 16375
_cell_measurement_temperature 150(2)
_cell_measurement_theta_max 30.034
_cell_measurement_theta_min 2.910
_cell_volume 1817.81(4)
_computing_cell_refinement 'HKL Scalepack (Otwinski & Minor, 1997)'
_computing_data_collection 'Collect (Nonius BV, 1997-2000)'
_computing_data_reduction
;
 DENZO-SCALEPACK Z. Otwinowski and W. Minor, " 
 Processing of X-ray Diffraction Data Collected in Oscillation Mode ", 
 Methods in Enzymology, Volume 276: Macromolecular Crystallography, 
 part A, p.307-326, 1997,C.W. Carter, Jr. & R. M. Sweet, Eds., Academic Press.
;
_computing_molecular_graphics 'ORTEP3 for Windows - Farrugia, L. J. J. Appl. Crystallogr. 1997, 30, 565'
_computing_publication_material
;
 'WinGX publication routines, Farrugia, 
 L. J., J. Appl. Crystallogr., 1999, 32, 837-838
;
_computing_structure_refinement
;
 SHELXL97 -Program for Crystal Structure Analysis (Release 97-2). 
 Sheldrick, G.M., Instit\"ut f\"ur Anorganische Chemie der Universit\"at, 
 Tammanstrasse 4, D-3400 G\"ottingen, Germany, 1998 
;
_computing_structure_solution
; 
 SIR97- Altomare A., Burla M.C., Camalli M., Cascarano G.L., Giacovazzo C. , 
 Guagliardi A., Moliterni A.G.G., Polidori G.,Spagna R. 
 (1999) J. Appl. Cryst. 32, 115-119
;
_diffrn_ambient_temperature 150(2)
_diffrn_measured_fraction_theta_full 0.998
_diffrn_measured_fraction_theta_max 0.998
_diffrn_measurement_device_type 'Nonius Kappa CCD'
_diffrn_measurement_method '344 2.0 degree images with \F and\w scans'
_diffrn_radiation_monochromator graphite
_diffrn_radiation_source 'fine-focus sealed tube'
_diffrn_radiation_type MoK\a
_diffrn_radiation_wavelength 0.71073
_diffrn_reflns_av_R_equivalents 0.0409
_diffrn_reflns_av_sigmaI/netI 0.0251
_diffrn_reflns_limit_h_max 16
_diffrn_reflns_limit_h_min -16
_diffrn_reflns_limit_k_max 14
_diffrn_reflns_limit_k_min -14
_diffrn_reflns_limit_l_max 21
_diffrn_reflns_limit_l_min -21
_diffrn_reflns_number 34042
_diffrn_reflns_theta_full 30.00
_diffrn_reflns_theta_max 30.00
_diffrn_reflns_theta_min 3.03
_diffrn_standards_decay_% 0
_diffrn_standards_number 0
_exptl_absorpt_coefficient_mu 1.759
_exptl_absorpt_correction_T_max 0.7199
_exptl_absorpt_correction_T_min 0.4734
_exptl_absorpt_correction_type multi-scan
_exptl_absorpt_process_details
;
 multi-scan from symmetry-related measurements 
 Sortav (Blessing 1995)
;
_exptl_crystal_colour plate
_exptl_crystal_density_diffrn 1.418
_exptl_crystal_density_method 'not measured'
_exptl_crystal_description colourless
_exptl_crystal_F_000 784
_exptl_crystal_size_max 0.50
_exptl_crystal_size_mid 0.25
_exptl_crystal_size_min 0.20
_refine_diff_density_max 8.214
_refine_diff_density_min -7.751
_refine_diff_density_rms 0.200
_refine_ls_extinction_coef 0.0018(3)
_refine_ls_extinction_expression Fc^*^=kFc[1+0.001xFc^2^\l^3^/sin(2\q)]^-1/4^
_refine_ls_extinction_method SHELXL
_refine_ls_goodness_of_fit_ref 1.129
_refine_ls_matrix_type full
_refine_ls_number_parameters 193
_refine_ls_number_reflns 5294
_refine_ls_number_restraints 0
_refine_ls_restrained_S_all 1.129
_refine_ls_R_factor_all 0.0921
_refine_ls_R_factor_gt 0.0682
_refine_ls_shift/su_max 0.001
_refine_ls_shift/su_mean 0.000
_refine_ls_structure_factor_coef Fsqd
_refine_ls_weighting_details 'calc w=1/[\s^2^(Fo^2^)+(0.0000P)^2^+23.3141P] where P=(Fo^2^+2Fc^2^)/3'
_refine_ls_weighting_scheme calc
_refine_ls_wR_factor_gt 0.1256
_refine_ls_wR_factor_ref 0.1397
_reflns_number_gt 3966
_reflns_number_total 5294
_reflns_threshold_expression >2sigma(I)
_cod_data_source_file om8010933_si_002.cif
_cod_data_source_block k08msh24
_cod_database_code 4068787

loop_
_symmetry_equiv_pos_as_xyz
'x, y, z'
'-x, y+1/2, -z+1/2'
'-x, -y, -z'
'x, -y-1/2, z-1/2'

loop_
_atom_site_label
_atom_site_type_symbol
_atom_site_fract_x
_atom_site_fract_y
_atom_site_fract_z
_atom_site_U_iso_or_equiv
_atom_site_adp_type
_atom_site_occupancy
_atom_site_symmetry_multiplicity
_atom_site_calc_flag
_atom_site_refinement_flags
I I 0.7672 0.5037 0.1404 0.02453(13) Uani 1 1 d .
B B 0.5160(5) 0.1934(7) 0.2331(4) 0.0257(12) Uani 1 1 d .
H1A H 0.586(5) 0.200(6) 0.192(4) 0.018(14) Uiso 1 1 d .
H1B H 0.479(5) 0.098(7) 0.243(4) 0.024(16) Uiso 1 1 d .
N1 N 0.4223(4) 0.2872(5) 0.1914(3) 0.0244(9) Uani 1 1 d .
N2 N 0.2573(4) 0.3829(5) 0.1608(3) 0.0245(9) Uani 1 1 d .
N3 N 0.5638(4) 0.2490(5) 0.3261(3) 0.0246(9) Uani 1 1 d .
N4 N 0.6714(4) 0.3565(5) 0.4288(3) 0.0240(9) Uani 1 1 d .
C1 C 0.3154(4) 0.2912(6) 0.2104(4) 0.0258(11) Uani 1 1 d .
H1 H 0.2853 0.2365 0.2530 0.031 Uiso 1 1 calc R
C2 C 0.3295(5) 0.4410(6) 0.1071(4) 0.0277(11) Uani 1 1 d .
H2 H 0.3113 0.5086 0.0643 0.033 Uiso 1 1 calc R
C3 C 0.4313(5) 0.3831(6) 0.1273(4) 0.0263(11) Uani 1 1 d .
H3 H 0.4978 0.4047 0.1017 0.032 Uiso 1 1 calc R
C4 C 0.1343(4) 0.4161(6) 0.1592(4) 0.0268(11) Uani 1 1 d .
C5 C 0.0885(5) 0.3482(9) 0.2380(5) 0.0443(17) Uani 1 1 d .
H5A H 0.0991 0.2520 0.2340 0.066 Uiso 1 1 calc R
H5B H 0.0082 0.3680 0.2370 0.066 Uiso 1 1 calc R
H5C H 0.1290 0.3813 0.2933 0.066 Uiso 1 1 calc R
C6 C 0.0742(5) 0.3611(7) 0.0723(4) 0.0343(13) Uani 1 1 d .
H6A H 0.1097 0.3968 0.0222 0.051 Uiso 1 1 calc R
H6B H -0.0051 0.3875 0.0667 0.051 Uiso 1 1 calc R
H6C H 0.0796 0.2640 0.0724 0.051 Uiso 1 1 calc R
C7 C 0.1233(6) 0.5677(7) 0.1630(5) 0.0392(15) Uani 1 1 d .
H7A H 0.1678 0.6013 0.2164 0.059 Uiso 1 1 calc R
H7B H 0.0442 0.5917 0.1645 0.059 Uiso 1 1 calc R
H7C H 0.1509 0.6071 0.1105 0.059 Uiso 1 1 calc R
C8 C 0.6547(4) 0.3254(6) 0.3423(3) 0.0243(10) Uani 1 1 d .
H8 H 0.7010 0.3537 0.2990 0.029 Uiso 1 1 calc R
C9 C 0.5193(5) 0.2317(6) 0.4055(4) 0.0275(11) Uani 1 1 d .
H9 H 0.4539 0.1820 0.4139 0.033 Uiso 1 1 calc R
C10 C 0.5857(5) 0.2981(6) 0.4691(4) 0.0288(12) Uani 1 1 d .
H10 H 0.5752 0.3035 0.5300 0.035 Uiso 1 1 calc R
C11 C 0.7620(5) 0.4430(6) 0.4738(4) 0.0255(11) Uani 1 1 d .
C12 C 0.8115(5) 0.3731(7) 0.5581(4) 0.0358(14) Uani 1 1 d .
H12A H 0.8387 0.2849 0.5433 0.054 Uiso 1 1 calc R
H12B H 0.7535 0.3639 0.5984 0.054 Uiso 1 1 calc R
H12C H 0.8743 0.4256 0.5869 0.054 Uiso 1 1 calc R
C13 C 0.7079(6) 0.5740(7) 0.4957(5) 0.0421(16) Uani 1 1 d .
H13A H 0.7649 0.6323 0.5267 0.063 Uiso 1 1 calc R
H13B H 0.6484 0.5572 0.5338 0.063 Uiso 1 1 calc R
H13C H 0.6755 0.6169 0.4408 0.063 Uiso 1 1 calc R
C14 C 0.8520(5) 0.4631(8) 0.4119(4) 0.0383(15) Uani 1 1 d .
H14A H 0.8863 0.3774 0.4004 0.057 Uiso 1 1 calc R
H14B H 0.9098 0.5236 0.4395 0.057 Uiso 1 1 calc R
H14C H 0.8178 0.5013 0.3560 0.057 Uiso 1 1 calc R

loop_
_atom_site_aniso_label
_atom_site_aniso_U_11
_atom_site_aniso_U_22
_atom_site_aniso_U_33
_atom_site_aniso_U_23
_atom_site_aniso_U_13
_atom_site_aniso_U_12
I 0.02247(18) 0.0303(2) 0.02147(17) -0.00103(14) 0.00511(11) 0.00306(14)
B 0.023(3) 0.032(3) 0.021(3) -0.005(2) 0.000(2) 0.003(2)
N1 0.018(2) 0.035(3) 0.020(2) 0.0039(18) -0.0007(16) -0.0031(18)
N2 0.020(2) 0.031(2) 0.022(2) 0.0019(18) 0.0015(16) -0.0007(18)
N3 0.0163(19) 0.036(3) 0.021(2) 0.0055(18) 0.0003(16) -0.0033(18)
N4 0.018(2) 0.035(3) 0.018(2) 0.0007(18) 0.0006(16) -0.0001(18)
C1 0.021(2) 0.034(3) 0.022(2) 0.002(2) 0.0016(19) -0.001(2)
C2 0.026(3) 0.034(3) 0.022(2) 0.007(2) 0.001(2) -0.002(2)
C3 0.021(2) 0.036(3) 0.022(2) 0.001(2) 0.0022(19) -0.004(2)
C4 0.017(2) 0.035(3) 0.028(3) 0.003(2) 0.0017(19) 0.000(2)
C5 0.026(3) 0.069(5) 0.040(3) 0.014(3) 0.013(3) 0.015(3)
C6 0.020(3) 0.044(4) 0.037(3) -0.005(3) -0.004(2) -0.001(2)
C7 0.029(3) 0.034(3) 0.054(4) -0.009(3) 0.002(3) 0.005(3)
C8 0.020(2) 0.033(3) 0.019(2) 0.004(2) 0.0011(18) 0.001(2)
C9 0.021(2) 0.037(3) 0.025(3) 0.000(2) 0.006(2) -0.003(2)
C10 0.025(3) 0.041(3) 0.020(2) 0.001(2) 0.005(2) -0.006(2)
C11 0.022(2) 0.030(3) 0.023(2) -0.003(2) -0.0008(19) -0.002(2)
C12 0.030(3) 0.042(4) 0.032(3) 0.009(3) -0.009(2) -0.007(3)
C13 0.039(4) 0.037(4) 0.049(4) -0.005(3) -0.003(3) 0.001(3)
C14 0.029(3) 0.055(4) 0.031(3) -0.002(3) 0.005(2) -0.015(3)

loop_
_atom_type_symbol
_atom_type_description
_atom_type_scat_dispersion_real
_atom_type_scat_dispersion_imag
_atom_type_scat_source
C C 0.0033 0.0016 'International Tables Vol C Tables 4.2.6.8 and 6.1.1.4'
H H 0.0000 0.0000 'International Tables Vol C Tables 4.2.6.8 and 6.1.1.4'
N N 0.0061 0.0033 'International Tables Vol C Tables 4.2.6.8 and 6.1.1.4'
B B 0.0013 0.0007 'International Tables Vol C Tables 4.2.6.8 and 6.1.1.4'
I I -0.4742 1.8119 'International Tables Vol C Tables 4.2.6.8 and 6.1.1.4'

loop_
_geom_angle_atom_site_label_1
_geom_angle_atom_site_label_2
_geom_angle_atom_site_label_3
_geom_angle
N1 B N3 109.0(5)
N1 B H1A 107(3)
N3 B H1A 106(3)
N1 B H1B 108(3)
N3 B H1B 108(3)
H1A B H1B 119(5)
C1 N1 C3 106.3(5)
C1 N1 B 126.5(5)
C3 N1 B 127.2(5)
C1 N2 C2 107.7(5)
C1 N2 C4 127.5(5)
C2 N2 C4 124.8(5)
C8 N3 C9 107.3(5)
C8 N3 B 125.5(5)
C9 N3 B 127.1(5)
C8 N4 C10 107.2(5)
C8 N4 C11 127.2(5)
C10 N4 C11 125.6(4)
N2 C1 N1 110.4(5)
N2 C1 H1 124.8
N1 C1 H1 124.8
C3 C2 N2 106.8(5)
C3 C2 H2 126.6
N2 C2 H2 126.6
C2 C3 N1 108.8(5)
C2 C3 H3 125.6
N1 C3 H3 125.6
N2 C4 C5 108.8(5)
N2 C4 C7 107.9(5)
C5 C4 C7 112.0(6)
N2 C4 C6 107.3(5)
C5 C4 C6 109.7(5)
C7 C4 C6 111.0(5)
C4 C5 H5A 109.5
C4 C5 H5B 109.5
H5A C5 H5B 109.5
C4 C5 H5C 109.5
H5A C5 H5C 109.5
H5B C5 H5C 109.5
C4 C6 H6A 109.5
C4 C6 H6B 109.5
H6A C6 H6B 109.5
C4 C6 H6C 109.5
H6A C6 H6C 109.5
H6B C6 H6C 109.5
C4 C7 H7A 109.5
C4 C7 H7B 109.5
H7A C7 H7B 109.5
C4 C7 H7C 109.5
H7A C7 H7C 109.5
H7B C7 H7C 109.5
N3 C8 N4 110.1(5)
N3 C8 H8 124.9
N4 C8 H8 124.9
C10 C9 N3 107.9(5)
C10 C9 H9 126.1
N3 C9 H9 126.1
C9 C10 N4 107.4(5)
C9 C10 H10 126.3
N4 C10 H10 126.3
N4 C11 C14 108.8(5)
N4 C11 C12 108.1(5)
C14 C11 C12 110.2(5)
N4 C11 C13 107.5(5)
C14 C11 C13 111.6(6)
C12 C11 C13 110.6(5)
C11 C12 H12A 109.5
C11 C12 H12B 109.5
H12A C12 H12B 109.5
C11 C12 H12C 109.5
H12A C12 H12C 109.5
H12B C12 H12C 109.5
C11 C13 H13A 109.5
C11 C13 H13B 109.5
H13A C13 H13B 109.5
C11 C13 H13C 109.5
H13A C13 H13C 109.5
H13B C13 H13C 109.5
C11 C14 H14A 109.5
C11 C14 H14B 109.5
H14A C14 H14B 109.5
C11 C14 H14C 109.5
H14A C14 H14C 109.5
H14B C14 H14C 109.5

loop_
_geom_bond_atom_site_label_1
_geom_bond_atom_site_label_2
_geom_bond_distance
B N1 1.545(8)
B N3 1.568(8)
B H1A 1.10(6)
B H1B 1.07(7)
N1 C1 1.343(7)
N1 C3 1.383(7)
N2 C1 1.336(7)
N2 C2 1.382(7)
N2 C4 1.507(7)
N3 C8 1.332(7)
N3 C9 1.382(7)
N4 C8 1.344(7)
N4 C10 1.382(7)
N4 C11 1.495(7)
C1 H1 0.9500
C2 C3 1.354(8)
C2 H2 0.9500
C3 H3 0.9500
C4 C5 1.531(8)
C4 C7 1.534(9)
C4 C6 1.534(8)
C5 H5A 0.9800
C5 H5B 0.9800
C5 H5C 0.9800
C6 H6A 0.9800
C6 H6B 0.9800
C6 H6C 0.9800
C7 H7A 0.9800
C7 H7B 0.9800
C7 H7C 0.9800
C8 H8 0.9500
C9 C10 1.356(8)
C9 H9 0.9500
C10 H10 0.9500
C11 C14 1.520(8)
C11 C12 1.521(8)
C11 C13 1.522(9)
C12 H12A 0.9800
C12 H12B 0.9800
C12 H12C 0.9800
C13 H13A 0.9800
C13 H13B 0.9800
C13 H13C 0.9800
C14 H14A 0.9800
C14 H14B 0.9800
C14 H14C 0.9800
